data_4033639
loop_
_publ_author_name
'Zatsikha, Yuriy V.'
'Shamova, Liliya I.'
'Blesener, Tanner S.'
'Kuzmin, Ilya A.'
'Germanov, Yaroslaw V.'
'Herbert, David E.'
'Nemykin, Victor N.'

_publ_section_title
;
 Development of a Class of Easily Scalable, Electron-Deficient,
 Core-Extended Benzo-Fused Azadipyrromethene Derivatives
 (&quot;MB-DIPY&quot;).
;
_journal_name_full 'The Journal of organic chemistry'
_journal_paper_doi 10.1021/acs.joc.9b02074
_journal_year 2019
_chemical_formula_sum 'C18 H20 N2 O4'
_chemical_formula_weight 328.36
_space_group_crystal_system monoclinic
_space_group_IT_number 14
_space_group_name_Hall '-P 2ybc'
_space_group_name_H-M_alt 'P 1 21/c 1'
_symmetry_space_group_name_Hall '-P 2ybc'
_symmetry_space_group_name_H-M 'P 1 21/c 1'
_atom_sites_solution_hydrogens mixed
_audit_creation_method SHELXL-2017/1
_cell_angle_alpha 90
_cell_angle_beta 106.85(7)
_cell_angle_gamma 90
_cell_formula_units_Z 4
_cell_length_a 15.12(4)
_cell_length_b 4.500(12)
_cell_length_c 24.50(5)
_cell_measurement_reflns_used 392
_cell_measurement_temperature 150(2)
_cell_measurement_theta_max 19.99
_cell_measurement_theta_min 3.71
_cell_volume 1595(7)
_computing_cell_refinement 'Bruker SAINT'
_computing_data_collection 'Bruker APEX3'
_computing_data_reduction 'Bruker SAINT'
_computing_molecular_graphics 'Bruker SHELXTL'
_computing_publication_material 'Bruker SHELXTL'
_computing_structure_refinement 'SHELXL-2017/1 (Sheldrick, 2017)'
_computing_structure_solution 'SHELXS-97 (Sheldrick 2008)'
_diffrn_ambient_temperature 150(2)
_diffrn_measured_fraction_theta_full 0.987
_diffrn_measured_fraction_theta_max 0.987
_diffrn_measurement_device_type 'Bruker D8 QUEST ECO CMOS'
_diffrn_measurement_method '\w scans'
_diffrn_radiation.monochromator 'TRIUMPH curved--crystal'

_diffrn_radiation_type 'Mo K\a'
_diffrn_radiation_wavelength 0.71073
_diffrn_reflns_av_R_equivalents 0.2736
_diffrn_reflns_av_unetI/netI 0.2538
_diffrn_reflns_Laue_measured_fraction_full 0.987
_diffrn_reflns_Laue_measured_fraction_max 0.987
_diffrn_reflns_limit_h_max 17
_diffrn_reflns_limit_h_min -17
_diffrn_reflns_limit_k_max 5
_diffrn_reflns_limit_k_min -5
_diffrn_reflns_limit_l_max 22
_diffrn_reflns_limit_l_min -28
_diffrn_reflns_number 7787
_diffrn_reflns_point_group_measured_fraction_full 0.987
_diffrn_reflns_point_group_measured_fraction_max 0.987
_diffrn_reflns_theta_full 24.844
_diffrn_reflns_theta_max 24.844
_diffrn_reflns_theta_min 3.713
_diffrn_source 'fine-focus tube'
_exptl_absorpt_coefficient_mu 0.097
_exptl_absorpt_correction_T_max 0.7451
_exptl_absorpt_correction_T_min 0.4059
_exptl_absorpt_correction_type multi-scan
_exptl_absorpt_process_details 'SADABS V2014/5 (Bruker AXS Inc.)'
_exptl_crystal_colour yellow
_exptl_crystal_density_diffrn 1.367
_exptl_crystal_description rod
_exptl_crystal_F_000 696
_exptl_crystal_size_max 0.200
_exptl_crystal_size_mid 0.070
_exptl_crystal_size_min 0.040
_refine_diff_density_max 0.329
_refine_diff_density_min -0.367
_refine_diff_density_rms 0.091
_refine_ls_extinction_coef 0.008(3)
_refine_ls_extinction_expression Fc^*^=kFc[1+0.001xFc^2^\l^3^/sin(2\q)]^-1/4^
_refine_ls_extinction_method 'SHELXL-2017/1 (Sheldrick 2017)'
_refine_ls_goodness_of_fit_ref 0.961
_refine_ls_hydrogen_treatment mixed
_refine_ls_matrix_type full
_refine_ls_number_parameters 228
_refine_ls_number_reflns 2736
_refine_ls_number_restraints 10
_refine_ls_restrained_S_all 0.968
_refine_ls_R_factor_all 0.2463
_refine_ls_R_factor_gt 0.0995
_refine_ls_shift/su_max 0.000
_refine_ls_shift/su_mean 0.000
_refine_ls_structure_factor_coef Fsqd
_refine_ls_weighting_details 'w=1/[\s^2^(Fo^2^)+(0.1060P)^2^] where P=(Fo^2^+2Fc^2^)/3'
_refine_ls_weighting_scheme calc
_refine_ls_wR_factor_gt 0.1988
_refine_ls_wR_factor_ref 0.2576
_reflns_Friedel_coverage 0.000
_reflns_number_gt 1078
_reflns_number_total 2736
_reflns_threshold_expression 'I > 2\s(I)'
_cod_data_source_file jo9b02074_si_002.cif
_cod_data_source_block 3b
_cod_original_cell_volume 1596(7)
_cod_database_code 4033639
_shelx_shelxl_version_number 2017/1
_shelx_space_group_comment
; 
The symmetry employed for this shelxl refinement is uniquely defined 
by the following loop, which should always be used as a source of 
symmetry information in preference to the above space-group names. 
They are only intended as comments. 
;
_shelx_estimated_absorpt_t_min 0.981
_shelx_estimated_absorpt_t_max 0.996

loop_
_space_group_symop_operation_xyz
'x, y, z'
'-x, y+1/2, -z+1/2'
'-x, -y, -z'
'x, -y-1/2, z-1/2'

loop_
_atom_site_label
_atom_site_type_symbol
_atom_site_fract_x
_atom_site_fract_y
_atom_site_fract_z
_atom_site_U_iso_or_equiv
_atom_site_adp_type
_atom_site_occupancy
_atom_site_site_symmetry_order
_atom_site_calc_flag
_atom_site_refinement_flags_posn
_atom_site_refinement_flags_adp
O1 O 0.5240(3) 0.4343(12) 0.30855(19) 0.0310(14) Uani 1 1 d . U
O2 O 0.7345(3) 1.1930(12) 0.5243(2) 0.0322(14) Uani 1 1 d . .
O3 O 0.1127(3) 0.5947(11) 0.1311(2) 0.0340(14) Uani 1 1 d . .
H19 H 0.164353 0.647629 0.152615 0.051 Uiso 1 1 calc R U
N2 N 0.3666(4) 0.0930(13) 0.2744(2) 0.0235(15) Uani 1 1 d . .
H2 H 0.417562 0.110231 0.264124 0.028 Uiso 1 1 calc R U
N1 N 0.2846(4) -0.2365(16) 0.2015(3) 0.0330(17) Uani 1 1 d D .
H1 H 0.327900 -0.234333 0.193176 0.040 Uiso 1 1 d DR U
C2 C 0.2234(4) -0.0461(16) 0.2774(3) 0.0211(18) Uani 1 1 d . .
C8 C 0.3527(5) 0.2391(18) 0.3203(3) 0.0271(19) Uani 1 1 d . .
C9 C 0.4100(5) 0.4257(18) 0.3546(3) 0.0298(19) Uani 1 1 d . .
H9 H 0.390724 0.510782 0.384774 0.036 Uiso 1 1 calc R U
C1 C 0.2937(5) -0.0822(17) 0.2459(3) 0.0230(18) Uani 1 1 d . .
C14 C 0.6803(5) 1.0336(17) 0.4810(3) 0.0262(19) Uani 1 1 d . .
C10 C 0.4991(5) 0.5107(16) 0.3502(3) 0.0251(19) Uani 1 1 d . U
C12 C 0.6384(5) 0.8341(16) 0.3874(3) 0.028(2) Uani 1 1 d . .
H12 H 0.651549 0.808896 0.352084 0.034 Uiso 1 1 calc R U
C7 C 0.2610(5) 0.1466(17) 0.3214(3) 0.0272(19) Uani 1 1 d . .
C11 C 0.5600(5) 0.6939(16) 0.3946(3) 0.0252(19) Uani 1 1 d . .
C15 C 0.6065(5) 0.8868(19) 0.4908(3) 0.033(2) Uani 1 1 d . .
H15 H 0.596510 0.901157 0.527231 0.040 Uiso 1 1 calc R U
C3 C 0.1376(5) -0.1651(17) 0.2673(3) 0.028(2) Uani 1 1 d . .
H3 H 0.113090 -0.295769 0.236137 0.033 Uiso 1 1 calc R U
C6 C 0.2099(5) 0.2263(18) 0.3594(3) 0.033(2) Uani 1 1 d . .
H6 H 0.234093 0.356939 0.390591 0.039 Uiso 1 1 calc R U
C13 C 0.6967(5) 1.0033(17) 0.4277(3) 0.032(2) Uani 1 1 d . .
H13 H 0.747735 1.099885 0.420147 0.039 Uiso 1 1 calc R U
C16 C 0.5481(5) 0.7230(19) 0.4498(3) 0.034(2) Uani 1 1 d . .
H16 H 0.497834 0.624721 0.458021 0.041 Uiso 1 1 calc R U
C5 C 0.1234(5) 0.1030(19) 0.3483(3) 0.036(2) Uani 1 1 d . .
H5 H 0.087051 0.154128 0.372678 0.044 Uiso 1 1 calc R U
C17 C 0.8157(5) 1.3255(18) 0.5177(3) 0.039(2) Uani 1 1 d . .
H17A H 0.856352 1.170658 0.510253 0.059 Uiso 1 1 calc R U
H17B H 0.847822 1.432616 0.552607 0.059 Uiso 1 1 calc R U
H17C H 0.799206 1.464705 0.485545 0.059 Uiso 1 1 calc R U
C4 C 0.0868(5) -0.0876(18) 0.3047(3) 0.033(2) Uani 1 1 d . .
H4 H 0.026905 -0.168114 0.299514 0.039 Uiso 1 1 calc R U
C18 C 0.1085(5) 0.2853(17) 0.1286(3) 0.037(2) Uani 1 1 d . .
H18A H 0.152639 0.211067 0.109368 0.056 Uiso 1 1 calc R U
H18C H 0.045923 0.223120 0.107241 0.056 Uiso 1 1 calc R U
H18B H 0.124018 0.204227 0.167321 0.056 Uiso 1 1 calc R U
O4 O 0.9893(4) 0.7544(12) 0.0290(2) 0.0352(14) Uani 1 1 d D .
H20A H 1.038(3) 0.785(15) 0.053(3) 0.053 Uiso 1 1 d D U
H20B H 0.986(5) 0.581(6) 0.022(3) 0.053 Uiso 1 1 d D U

loop_
_atom_site_aniso_label
_atom_site_aniso_U_11
_atom_site_aniso_U_22
_atom_site_aniso_U_33
_atom_site_aniso_U_23
_atom_site_aniso_U_13
_atom_site_aniso_U_12
O1 0.032(3) 0.055(4) 0.015(3) -0.002(3) 0.021(2) -0.001(3)
O2 0.026(3) 0.048(4) 0.029(3) -0.007(3) 0.019(3) -0.010(3)
O3 0.043(3) 0.034(4) 0.025(3) -0.003(3) 0.010(3) -0.001(3)
N2 0.024(3) 0.038(4) 0.015(3) -0.009(3) 0.016(3) -0.004(3)
N1 0.029(3) 0.054(5) 0.026(4) -0.004(3) 0.023(3) -0.002(4)
C2 0.020(4) 0.033(5) 0.013(4) 0.004(4) 0.007(3) 0.004(4)
C8 0.024(4) 0.045(5) 0.016(4) 0.005(4) 0.011(4) 0.001(4)
C9 0.033(4) 0.042(5) 0.023(4) -0.008(4) 0.021(4) -0.009(4)
C1 0.024(4) 0.039(5) 0.012(4) 0.000(4) 0.015(3) -0.003(4)
C14 0.022(4) 0.040(5) 0.019(4) 0.002(4) 0.010(3) -0.001(4)
C10 0.024(4) 0.034(5) 0.020(4) 0.007(4) 0.012(4) 0.006(4)
C12 0.032(4) 0.038(5) 0.025(4) 0.000(4) 0.025(4) -0.001(4)
C7 0.029(4) 0.035(5) 0.023(4) 0.005(4) 0.015(4) 0.004(4)
C11 0.025(4) 0.035(5) 0.019(4) 0.004(4) 0.012(3) -0.004(4)
C15 0.024(4) 0.060(6) 0.025(4) -0.007(4) 0.021(4) -0.007(4)
C3 0.024(4) 0.045(5) 0.020(4) -0.001(4) 0.015(4) -0.006(4)
C6 0.036(5) 0.050(5) 0.019(4) 0.001(4) 0.019(4) 0.005(4)
C13 0.029(4) 0.041(6) 0.036(5) 0.003(4) 0.025(4) -0.003(4)
C16 0.021(4) 0.062(6) 0.026(5) -0.003(4) 0.020(4) -0.011(4)
C5 0.024(4) 0.067(6) 0.027(5) -0.002(5) 0.022(4) -0.002(5)
C17 0.024(4) 0.058(6) 0.041(5) -0.011(4) 0.018(4) -0.008(4)
C4 0.026(4) 0.042(5) 0.038(5) 0.003(4) 0.021(4) -0.003(4)
C18 0.050(5) 0.034(5) 0.036(5) -0.002(4) 0.027(5) 0.001(4)
O4 0.037(3) 0.036(3) 0.033(4) -0.008(3) 0.012(3) -0.004(3)

loop_
_atom_type_symbol
_atom_type_description
_atom_type_scat_dispersion_real
_atom_type_scat_dispersion_imag
_atom_type_scat_source
C C 0.0033 0.0016 'International Tables Vol C Tables 4.2.6.8 and 6.1.1.4'
H H 0.0000 0.0000 'International Tables Vol C Tables 4.2.6.8 and 6.1.1.4'
N N 0.0061 0.0033 'International Tables Vol C Tables 4.2.6.8 and 6.1.1.4'
O O 0.0106 0.0060 'International Tables Vol C Tables 4.2.6.8 and 6.1.1.4'

loop_
_geom_angle_atom_site_label_1
_geom_angle_atom_site_label_2
_geom_angle_atom_site_label_3
_geom_angle
C14 O2 C17 119.0(6)
C18 O3 H19 109.5
C1 N2 C8 113.6(6)
C1 N2 H2 123.2
C8 N2 H2 123.2
C1 N1 H1 110.2
C3 C2 C7 123.2(6)
C3 C2 C1 130.5(7)
C7 C2 C1 106.3(6)
C9 C8 N2 126.8(6)
C9 C8 C7 128.6(7)
N2 C8 C7 104.6(7)
C8 C9 C10 125.4(7)
C8 C9 H9 117.3
C10 C9 H9 117.3
N1 C1 N2 128.7(6)
N1 C1 C2 126.0(7)
N2 C1 C2 105.3(6)
O2 C14 C15 117.2(6)
O2 C14 C13 123.7(7)
C15 C14 C13 119.1(7)
O1 C10 C9 120.4(7)
O1 C10 C11 119.7(6)
C9 C10 C11 119.8(6)
C13 C12 C11 124.0(7)
C13 C12 H12 118.0
C11 C12 H12 118.0
C2 C7 C6 119.7(7)
C2 C7 C8 110.3(6)
C6 C7 C8 130.0(7)
C12 C11 C16 115.1(7)
C12 C11 C10 122.4(6)
C16 C11 C10 122.4(6)
C16 C15 C14 121.4(7)
C16 C15 H15 119.3
C14 C15 H15 119.3
C2 C3 C4 117.3(7)
C2 C3 H3 121.3
C4 C3 H3 121.3
C5 C6 C7 115.9(7)
C5 C6 H6 122.0
C7 C6 H6 122.0
C12 C13 C14 118.7(7)
C12 C13 H13 120.6
C14 C13 H13 120.6
C15 C16 C11 121.5(7)
C15 C16 H16 119.2
C11 C16 H16 119.2
C4 C5 C6 123.9(7)
C4 C5 H5 118.0
C6 C5 H5 118.0
O2 C17 H17A 109.5
O2 C17 H17B 109.5
H17A C17 H17B 109.5
O2 C17 H17C 109.5
H17A C17 H17C 109.5
H17B C17 H17C 109.5
C5 C4 C3 119.8(7)
C5 C4 H4 120.1
C3 C4 H4 120.1
O3 C18 H18A 109.5
O3 C18 H18C 109.5
H18A C18 H18C 109.5
O3 C18 H18B 109.5
H18A C18 H18B 109.5
H18C C18 H18B 109.5
H20A O4 H20B 109(5)

loop_
_geom_bond_atom_site_label_1
_geom_bond_atom_site_label_2
_geom_bond_distance
O1 C10 1.235(8)
O2 C14 1.344(8)
O2 C17 1.417(8)
O3 C18 1.394(9)
O3 H19 0.8400
N2 C1 1.370(9)
N2 C8 1.372(9)
N2 H2 0.8800
N1 C1 1.264(9)
N1 H1 0.7404
C2 C3 1.358(9)
C2 C7 1.372(10)
C2 C1 1.492(9)
C8 C9 1.320(10)
C8 C7 1.455(10)
C9 C10 1.434(10)
C9 H9 0.9500
C14 C15 1.377(10)
C14 C13 1.404(10)
C10 C11 1.460(10)
C12 C13 1.351(10)
C12 C11 1.399(10)
C12 H12 0.9500
C7 C6 1.417(9)
C11 C16 1.421(10)
C15 C16 1.348(10)
C15 H15 0.9500
C3 C4 1.399(9)
C3 H3 0.9500
C6 C5 1.374(10)
C6 H6 0.9500
C13 H13 0.9500
C16 H16 0.9500
C5 C4 1.357(10)
C5 H5 0.9500
C17 H17A 0.9800
C17 H17B 0.9800
C17 H17C 0.9800
C4 H4 0.9500
C18 H18A 0.9800
C18 H18C 0.9800
C18 H18B 0.9800
O4 H20A 0.81(2)
O4 H20B 0.80(2)

loop_
_geom_hbond_atom_site_label_D
_geom_hbond_atom_site_label_H
_geom_hbond_atom_site_label_A
_geom_hbond_distance_DH
_geom_hbond_distance_HA
_geom_hbond_distance_DA
_geom_hbond_angle_DHA
_geom_hbond_site_symmetry_A
_geom_hbond_publ_flag
O3 H19 N1 0.84 1.94 2.777(9) 178.8 1_565 yes
N2 H2 O1 0.88 2.21 2.752(9) 119.4 . yes
N2 H2 O1 0.88 2.34 3.053(8) 137.8 2_645 yes
N1 H1 O1 0.74 2.38 3.072(10) 157.3 2_645 yes
O4 H20A O3 0.81(2) 2.10(6) 2.749(8) 137(7) 1_655 yes
O4 H20B O4 0.80(2) 2.06(5) 2.762(12) 147(8) 3_765 yes
